data_7103042
loop_
_publ_author_name
'Richards, Philip I'
'Bickley, Jamie F'
'Boomishankar, Ramamoorthy'
'Steiner, Alexander'

_publ_section_title
;
 In situ recrystallisation of a coordination polymer with hemilabile
 linkers.
;
_journal_issue 14
_journal_name_full 'Chemical communications (Cambridge, England)'
_journal_page_first 1656
_journal_page_last 1658
_journal_paper_doi 10.1039/b718872b
_journal_year 2008
_chemical_formula_sum 'C18 H36 Ag3 Cl3 N9 O12 P3'
_chemical_formula_weight 1093.43
_chemical_name_systematic
;
?
;
_space_group_IT_number 43
_symmetry_cell_setting orthorhombic
_symmetry_space_group_name_Hall 'F 2 -2d'
_symmetry_space_group_name_H-M 'F d d 2'
_atom_sites_solution_hydrogens geom
_atom_sites_solution_primary direct
_atom_sites_solution_secondary difmap
_audit_creation_method SHELXL-97
_cell_angle_alpha 90.00
_cell_angle_beta 90.00
_cell_angle_gamma 90.00
_cell_formula_units_Z 16
_cell_length_a 26.306(5)
_cell_length_b 49.555(9)
_cell_length_c 10.7101(19)
_cell_measurement_temperature 150(2)
_cell_volume 13962(4)
_computing_structure_refinement 'SHELXL-97 (Sheldrick, 1997)'
_computing_structure_solution 'SHELXS-97 (Sheldrick, 1990)'
_diffrn_ambient_temperature 150(2)
_diffrn_measured_fraction_theta_full 0.994
_diffrn_measured_fraction_theta_max 0.994
_diffrn_measurement_device_type 'Bruker Smart Apex'
_diffrn_measurement_method omega
_diffrn_radiation_monochromator graphite
_diffrn_radiation_source 'fine-focus sealed tube'
_diffrn_radiation_type MoK\a
_diffrn_radiation_wavelength 0.71073
_diffrn_reflns_av_R_equivalents 0.0520
_diffrn_reflns_av_sigmaI/netI 0.0509
_diffrn_reflns_limit_h_max 31
_diffrn_reflns_limit_h_min -30
_diffrn_reflns_limit_k_max 49
_diffrn_reflns_limit_k_min -58
_diffrn_reflns_limit_l_max 12
_diffrn_reflns_limit_l_min -12
_diffrn_reflns_number 17949
_diffrn_reflns_theta_full 25.02
_diffrn_reflns_theta_max 25.02
_diffrn_reflns_theta_min 4.11
_exptl_absorpt_coefficient_mu 2.102
_exptl_absorpt_correction_T_max 1.000
_exptl_absorpt_correction_T_min 0.857
_exptl_absorpt_correction_type empirical
_exptl_crystal_colour colourless
_exptl_crystal_density_diffrn 2.081
_exptl_crystal_density_method 'not measured'
_exptl_crystal_description prism
_exptl_crystal_F_000 8640
_exptl_crystal_size_max 0.3
_exptl_crystal_size_mid 0.2
_exptl_crystal_size_min 0.2
_refine_diff_density_max 1.860
_refine_diff_density_min -0.842
_refine_diff_density_rms 0.123
_refine_ls_abs_structure_details 'Flack H D (1983), Acta Cryst. A39, 876-881'
_refine_ls_abs_structure_Flack 0.01(3)
_refine_ls_extinction_method none
_refine_ls_goodness_of_fit_ref 0.998
_refine_ls_hydrogen_treatment constr
_refine_ls_matrix_type full
_refine_ls_number_parameters 439
_refine_ls_number_reflns 6082
_refine_ls_number_restraints 1
_refine_ls_restrained_S_all 0.998
_refine_ls_R_factor_all 0.0393
_refine_ls_R_factor_gt 0.0362
_refine_ls_shift/su_max 0.001
_refine_ls_shift/su_mean 0.000
_refine_ls_structure_factor_coef Fsqd
_refine_ls_weighting_details 'calc w=1/[\s^2^(Fo^2^)+(0.0537P)^2^+0.0000P] where P=(Fo^2^+2Fc^2^)/3'
_refine_ls_weighting_scheme calc
_refine_ls_wR_factor_gt 0.0861
_refine_ls_wR_factor_ref 0.0873
_reflns_number_gt 5600
_reflns_number_total 6082
_reflns_threshold_expression >2sigma(I)
_cod_data_source_file b718872b.txt
_cod_data_source_block 3
_cod_original_sg_symbol_H-M Fdd2
_cod_database_code 7103042

loop_
_symmetry_equiv_pos_as_xyz
'x, y, z'
'-x, -y, z'
'x+1/4, -y+1/4, z+1/4'
'-x+1/4, y+1/4, z+1/4'
'x, y+1/2, z+1/2'
'-x, -y+1/2, z+1/2'
'x+1/4, -y+3/4, z+3/4'
'-x+1/4, y+3/4, z+3/4'
'x+1/2, y, z+1/2'
'-x+1/2, -y, z+1/2'
'x+3/4, -y+1/4, z+3/4'
'-x+3/4, y+1/4, z+3/4'
'x+1/2, y+1/2, z'
'-x+1/2, -y+1/2, z'
'x+3/4, -y+3/4, z+1/4'
'-x+3/4, y+3/4, z+1/4'

loop_
_atom_site_label
_atom_site_type_symbol
_atom_site_fract_x
_atom_site_fract_y
_atom_site_fract_z
_atom_site_U_iso_or_equiv
_atom_site_adp_type
_atom_site_occupancy
_atom_site_symmetry_multiplicity
_atom_site_calc_flag
_atom_site_refinement_flags
_atom_site_disorder_assembly
_atom_site_disorder_group
Ag1 Ag 0.28576(2) 0.172408(10) 1.01789(5) 0.03285(14) Uani 1 1 d . . .
Ag2 Ag 0.396029(18) 0.257213(9) 0.60510(5) 0.02640(13) Uani 1 1 d . . .
Ag3 Ag 0.519003(18) 0.156209(9) 0.81402(5) 0.02575(13) Uani 1 1 d . . .
P1 P 0.34624(6) 0.21591(3) 0.81282(15) 0.0181(3) Uani 1 1 d . . .
N1 N 0.34885(18) 0.18606(9) 0.8723(5) 0.0188(11) Uani 1 1 d . . .
P2 P 0.39384(6) 0.16579(3) 0.83328(14) 0.0162(3) Uani 1 1 d . . .
N2 N 0.40042(18) 0.22522(9) 0.7513(5) 0.0180(11) Uani 1 1 d . . .
P3 P 0.45472(6) 0.21117(3) 0.78059(15) 0.0158(3) Uani 1 1 d . . .
N3 N 0.44835(18) 0.18083(9) 0.8324(5) 0.0193(11) Uani 1 1 d . . .
N10 N 0.3238(2) 0.23531(11) 0.9236(5) 0.0256(12) Uani 1 1 d . . .
H10 H 0.3026 0.2484 0.9040 0.07(3) Uiso 1 1 calc R . .
C11 C 0.3381(3) 0.23154(13) 1.0534(6) 0.0301(15) Uani 1 1 d . . .
H11A H 0.3446 0.2495 1.0909 0.036 Uiso 1 1 calc R . .
H11B H 0.3702 0.2212 1.0564 0.036 Uiso 1 1 calc R . .
C12 C 0.2992(3) 0.21717(14) 1.1315(6) 0.0311(16) Uani 1 1 d . . .
H12 H 0.3104 0.2095 1.2079 0.037 Uiso 1 1 calc R . .
C13 C 0.2517(3) 0.21448(14) 1.1030(7) 0.0344(17) Uani 1 1 d . . .
H13A H 0.2390 0.2219 1.0273 0.041 Uiso 1 1 calc R . .
H13B H 0.2294 0.2051 1.1576 0.041 Uiso 1 1 calc R . .
N20 N 0.3929(2) 0.14095(10) 0.9320(5) 0.0224(12) Uani 1 1 d . . .
H20 H 0.3918 0.1243 0.9038 0.07(3) Uiso 1 1 calc R . .
C21 C 0.3939(3) 0.14569(13) 1.0681(6) 0.0289(15) Uani 1 1 d . . .
H21A H 0.4054 0.1644 1.0843 0.035 Uiso 1 1 calc R . .
H21B H 0.4189 0.1333 1.1069 0.035 Uiso 1 1 calc R . .
C22 C 0.3427(3) 0.14146(14) 1.1284(7) 0.0357(17) Uani 1 1 d . . .
H22 H 0.3377 0.1501 1.2066 0.043 Uiso 1 1 calc R . .
C23 C 0.3046(3) 0.12752(14) 1.0869(8) 0.047(2) Uani 1 1 d . . .
H23A H 0.3072 0.1184 1.0092 0.056 Uiso 1 1 calc R . .
H23B H 0.2741 0.1264 1.1341 0.056 Uiso 1 1 calc R . .
N30 N 0.49251(19) 0.22579(10) 0.8811(5) 0.0229(12) Uani 1 1 d . . .
H30 H 0.5154 0.2372 0.8530 0.06(3) Uiso 1 1 calc R . .
C31 C 0.4902(2) 0.22079(13) 1.0145(6) 0.0233(14) Uani 1 1 d . . .
H31A H 0.4622 0.2079 1.0313 0.028 Uiso 1 1 calc R . .
H31B H 0.4818 0.2379 1.0574 0.028 Uiso 1 1 calc R . .
C32 C 0.5389(2) 0.20958(12) 1.0704(7) 0.0274(15) Uani 1 1 d . . .
H32 H 0.5394 0.2068 1.1581 0.033 Uiso 1 1 calc R . .
C33 C 0.5807(3) 0.20339(12) 1.0071(7) 0.0281(15) Uani 1 1 d . . .
H33A H 0.5818 0.2059 0.9192 0.034 Uiso 1 1 calc R . .
H33B H 0.6095 0.1965 1.0498 0.034 Uiso 1 1 calc R . .
N40 N 0.3040(2) 0.22064(11) 0.7026(5) 0.0235(12) Uani 1 1 d . . .
H40 H 0.2754 0.2290 0.7199 0.08(3) Uiso 1 1 calc R . .
C41 C 0.3136(3) 0.21104(13) 0.5753(6) 0.0281(15) Uani 1 1 d . . .
H41A H 0.2837 0.2007 0.5466 0.034 Uiso 1 1 calc R . .
H41B H 0.3430 0.1986 0.5770 0.034 Uiso 1 1 calc R . .
C42 C 0.3243(3) 0.23327(14) 0.4821(6) 0.0293(15) Uani 1 1 d . . .
H42 H 0.3412 0.2285 0.4068 0.035 Uiso 1 1 calc R . .
C43 C 0.3116(3) 0.25963(16) 0.4988(8) 0.0394(19) Uani 1 1 d . . .
H43A H 0.2947 0.2651 0.5730 0.047 Uiso 1 1 calc R . .
H43B H 0.3195 0.2725 0.4362 0.047 Uiso 1 1 calc R . .
N50 N 0.3851(2) 0.15383(10) 0.6937(5) 0.0210(11) Uani 1 1 d . . .
H50 H 0.4113 0.1534 0.6430 0.04(2) Uiso 1 1 calc R . .
C51 C 0.3359(2) 0.14371(13) 0.6464(6) 0.0256(14) Uani 1 1 d . . .
H51A H 0.3381 0.1413 0.5548 0.031 Uiso 1 1 calc R . .
H51B H 0.3091 0.1572 0.6638 0.031 Uiso 1 1 calc R . .
C52 C 0.3219(3) 0.11747(12) 0.7058(6) 0.0259(15) Uani 1 1 d . . .
H52 H 0.3457 0.1031 0.7016 0.031 Uiso 1 1 calc R . .
C53 C 0.2785(3) 0.11316(13) 0.7634(7) 0.0299(15) Uani 1 1 d . . .
H53A H 0.2540 0.1272 0.7691 0.036 Uiso 1 1 calc R . .
H53B H 0.2717 0.0960 0.7994 0.036 Uiso 1 1 calc R . .
N60 N 0.4858(2) 0.21506(10) 0.6489(5) 0.0209(12) Uani 1 1 d . . .
H60 H 0.4705 0.2233 0.5866 0.19(7) Uiso 1 1 calc R . .
C61 C 0.5382(2) 0.20527(13) 0.6307(6) 0.0242(14) Uani 1 1 d . . .
H61A H 0.5590 0.2112 0.7026 0.029 Uiso 1 1 calc R . .
H61B H 0.5523 0.2139 0.5549 0.029 Uiso 1 1 calc R . .
C62 C 0.5434(3) 0.17507(13) 0.6173(7) 0.0283(15) Uani 1 1 d . . .
H62 H 0.5165 0.1656 0.5774 0.034 Uiso 1 1 calc R . .
C63 C 0.5827(3) 0.16091(15) 0.6572(7) 0.0370(18) Uani 1 1 d . . .
H63A H 0.6103 0.1697 0.6975 0.044 Uiso 1 1 calc R . .
H63B H 0.5835 0.1419 0.6456 0.044 Uiso 1 1 calc R . .
Cl1 Cl 0.17174(7) 0.18686(4) 0.8362(2) 0.0418(5) Uani 1 1 d . . .
O11 O 0.2135(3) 0.16883(13) 0.8702(9) 0.084(3) Uani 1 1 d . . .
O12 O 0.1476(2) 0.19327(15) 0.9466(7) 0.071(2) Uani 1 1 d . . .
O13 O 0.1400(3) 0.17303(12) 0.7499(7) 0.0642(18) Uani 1 1 d . . .
O14 O 0.1938(2) 0.21057(11) 0.7826(6) 0.0618(18) Uani 1 1 d . . .
Cl2 Cl 0.44299(7) 0.19516(5) 0.33629(18) 0.0467(5) Uani 1 1 d . . .
O21 O 0.4222(2) 0.18473(17) 0.4487(5) 0.069(2) Uani 1 1 d . . .
O22 O 0.4767(4) 0.21540(14) 0.3620(7) 0.102(3) Uani 1 1 d . . .
O23 O 0.4060(3) 0.20151(17) 0.2510(6) 0.082(2) Uani 1 1 d . . .
O24 O 0.4737(3) 0.17459(14) 0.2768(7) 0.076(2) Uani 1 1 d . . .
Cl3 Cl 0.47134(6) 0.09609(3) 0.63986(15) 0.0278(4) Uani 1 1 d . . .
O31 O 0.5197(2) 0.08545(14) 0.6093(6) 0.0606(17) Uani 1 1 d . . .
O32 O 0.4580(3) 0.11762(12) 0.5520(6) 0.0615(17) Uani 1 1 d . . .
O33 O 0.4342(3) 0.07638(12) 0.6287(7) 0.0669(19) Uani 1 1 d . . .
O34 O 0.4714(2) 0.10701(13) 0.7636(6) 0.0567(16) Uani 1 1 d . . .

loop_
_atom_site_aniso_label
_atom_site_aniso_U_11
_atom_site_aniso_U_22
_atom_site_aniso_U_33
_atom_site_aniso_U_23
_atom_site_aniso_U_13
_atom_site_aniso_U_12
Ag1 0.0314(3) 0.0309(3) 0.0363(3) 0.0016(2) 0.0106(2) -0.0030(2)
Ag2 0.0217(2) 0.0236(2) 0.0340(3) 0.0130(2) 0.0014(2) -0.0003(2)
Ag3 0.0218(2) 0.0205(2) 0.0350(3) 0.0062(2) -0.0015(2) 0.0054(2)
P1 0.0178(7) 0.0170(7) 0.0194(8) 0.0019(6) 0.0005(6) 0.0010(6)
N1 0.020(3) 0.017(2) 0.020(3) 0.006(2) 0.001(2) -0.007(2)
P2 0.0181(7) 0.0135(7) 0.0171(8) 0.0008(6) 0.0003(6) -0.0025(6)
N2 0.021(3) 0.016(2) 0.017(3) 0.007(2) -0.001(2) 0.001(2)
P3 0.0166(7) 0.0123(7) 0.0186(8) 0.0004(6) -0.0020(6) -0.0027(6)
N3 0.021(3) 0.013(2) 0.023(3) 0.001(2) -0.002(2) 0.002(2)
N10 0.031(3) 0.022(3) 0.024(3) 0.000(2) 0.002(2) 0.010(2)
C11 0.039(4) 0.024(3) 0.028(4) -0.002(3) -0.005(3) 0.004(3)
C12 0.040(4) 0.034(4) 0.019(4) -0.005(3) -0.001(3) 0.008(3)
C13 0.045(4) 0.028(4) 0.030(4) -0.001(3) 0.009(3) 0.006(3)
N20 0.032(3) 0.010(3) 0.025(3) 0.003(2) -0.002(2) -0.007(2)
C21 0.049(4) 0.017(3) 0.021(4) 0.005(3) -0.001(3) 0.002(3)
C22 0.059(5) 0.022(4) 0.026(4) 0.003(3) 0.010(3) 0.002(4)
C23 0.069(6) 0.025(4) 0.046(5) -0.001(4) 0.034(5) -0.006(4)
N30 0.022(3) 0.018(3) 0.029(3) -0.002(2) -0.002(2) -0.006(2)
C31 0.027(3) 0.022(3) 0.021(3) -0.008(3) 0.001(3) -0.004(3)
C32 0.036(4) 0.023(3) 0.024(4) 0.002(3) -0.007(3) -0.009(3)
C33 0.032(4) 0.020(3) 0.033(4) -0.007(3) -0.011(3) -0.002(3)
N40 0.018(3) 0.030(3) 0.023(3) 0.004(2) 0.001(2) 0.005(2)
C41 0.030(4) 0.028(3) 0.026(4) -0.003(3) -0.007(3) -0.004(3)
C42 0.032(4) 0.034(4) 0.022(4) 0.000(3) -0.008(3) 0.000(3)
C43 0.029(4) 0.051(5) 0.039(5) 0.019(4) -0.004(3) -0.005(3)
N50 0.023(3) 0.024(3) 0.016(3) -0.003(2) -0.003(2) -0.008(2)
C51 0.023(3) 0.026(3) 0.028(4) 0.001(3) -0.009(3) -0.002(3)
C52 0.032(4) 0.014(3) 0.032(4) 0.004(3) -0.012(3) -0.004(3)
C53 0.033(4) 0.022(3) 0.035(4) -0.003(3) 0.001(3) -0.003(3)
N60 0.023(3) 0.018(3) 0.022(3) 0.011(2) 0.001(2) 0.003(2)
C61 0.022(3) 0.027(3) 0.023(4) 0.005(3) 0.001(3) 0.001(3)
C62 0.032(4) 0.025(3) 0.028(4) 0.005(3) 0.008(3) -0.001(3)
C63 0.036(4) 0.036(4) 0.039(4) 0.009(3) 0.003(3) 0.009(3)
Cl1 0.0386(10) 0.0308(9) 0.0558(13) 0.0033(9) 0.0059(9) -0.0101(8)
O11 0.066(4) 0.051(4) 0.135(7) -0.028(4) -0.046(5) 0.023(3)
O12 0.055(4) 0.095(5) 0.063(4) 0.004(4) 0.023(4) -0.003(4)
O13 0.064(4) 0.043(3) 0.085(5) 0.004(3) -0.020(4) -0.013(3)
O14 0.070(4) 0.041(3) 0.074(5) -0.006(3) 0.029(4) -0.017(3)
Cl2 0.0364(10) 0.0749(14) 0.0289(10) -0.0020(10) -0.0023(8) -0.0032(10)
O21 0.057(4) 0.120(6) 0.028(3) -0.002(3) 0.009(3) -0.026(4)
O22 0.218(10) 0.038(3) 0.050(4) 0.009(3) -0.003(5) -0.044(5)
O23 0.089(5) 0.119(6) 0.039(4) 0.006(4) -0.027(4) 0.014(5)
O24 0.068(5) 0.079(5) 0.081(5) 0.000(4) 0.028(4) 0.018(4)
Cl3 0.0306(9) 0.0269(8) 0.0258(9) -0.0017(6) 0.0032(7) 0.0007(7)
O31 0.045(3) 0.086(5) 0.050(4) 0.006(3) 0.009(3) 0.026(3)
O32 0.079(4) 0.053(4) 0.052(4) 0.011(3) 0.015(3) 0.027(3)
O33 0.070(4) 0.053(4) 0.077(5) -0.018(3) 0.003(4) -0.019(3)
O34 0.060(4) 0.078(4) 0.032(3) -0.008(3) -0.002(3) 0.014(3)

loop_
_atom_type_symbol
_atom_type_description
_atom_type_scat_dispersion_real
_atom_type_scat_dispersion_imag
_atom_type_scat_source
C C 0.0033 0.0016 'International Tables Vol C Tables 4.2.6.8 and 6.1.1.4'
H H 0.0000 0.0000 'International Tables Vol C Tables 4.2.6.8 and 6.1.1.4'
N N 0.0061 0.0033 'International Tables Vol C Tables 4.2.6.8 and 6.1.1.4'
O O 0.0106 0.0060 'International Tables Vol C Tables 4.2.6.8 and 6.1.1.4'
P P 0.1023 0.0942 'International Tables Vol C Tables 4.2.6.8 and 6.1.1.4'
Cl Cl 0.1484 0.1585 'International Tables Vol C Tables 4.2.6.8 and 6.1.1.4'
Ag Ag -0.8971 1.1015 'International Tables Vol C Tables 4.2.6.8 and 6.1.1.4'

loop_
_geom_angle_atom_site_label_1
_geom_angle_atom_site_label_2
_geom_angle_atom_site_label_3
_geom_angle
_geom_angle_site_symmetry_1
_geom_angle_site_symmetry_3
_geom_angle_publ_flag
N1 Ag1 C23 108.8(2) . . ?
N1 Ag1 C13 105.0(2) . . ?
C23 Ag1 C13 138.8(3) . . ?
N1 Ag1 C22 93.9(2) . . ?
C23 Ag1 C22 31.0(3) . . ?
C13 Ag1 C22 125.3(3) . . ?
N1 Ag1 O11 97.9(3) . . ?
C23 Ag1 O11 106.8(3) . . ?
C13 Ag1 O11 91.0(2) . . ?
C22 Ag1 O11 137.1(2) . . ?
N1 Ag1 C12 88.2(2) . . ?
C23 Ag1 C12 129.1(3) . . ?
C13 Ag1 C12 29.9(2) . . ?
C22 Ag1 C12 103.2(2) . . ?
O11 Ag1 C12 118.2(2) . . ?
N2 Ag2 C33 155.5(2) . 6_654 ?
N2 Ag2 C32 123.9(2) . 6_654 ?
C33 Ag2 C32 32.7(2) 6_654 6_654 ?
N2 Ag2 C43 113.6(2) . . ?
C33 Ag2 C43 89.3(2) 6_654 . ?
C32 Ag2 C43 122.0(2) 6_654 . ?
N2 Ag2 C42 94.0(2) . . ?
C33 Ag2 C42 110.6(2) 6_654 . ?
C32 Ag2 C42 138.9(2) 6_654 . ?
C43 Ag2 C42 31.0(2) . . ?
N3 Ag3 C53 103.4(2) . 3 ?
N3 Ag3 C52 134.7(2) . 3 ?
C53 Ag3 C52 32.3(2) 3 3 ?
N3 Ag3 C63 126.4(2) . . ?
C53 Ag3 C63 127.2(2) 3 . ?
C52 Ag3 C63 95.0(3) 3 . ?
N3 Ag3 C62 95.0(2) . . ?
C53 Ag3 C62 158.4(2) 3 . ?
C52 Ag3 C62 126.9(2) 3 . ?
C63 Ag3 C62 32.1(2) . . ?
N1 P1 N2 112.4(2) . . ?
N1 P1 N10 105.5(3) . . ?
N2 P1 N10 116.1(3) . . ?
N1 P1 N40 116.4(3) . . ?
N2 P1 N40 105.0(3) . . ?
N10 P1 N40 101.2(3) . . ?
P2 N1 P1 120.1(3) . . ?
P2 N1 Ag1 120.5(2) . . ?
P1 N1 Ag1 119.4(3) . . ?
N1 P2 N3 111.5(3) . . ?
N1 P2 N20 107.1(3) . . ?
N3 P2 N20 111.5(3) . . ?
N1 P2 N50 111.2(3) . . ?
N3 P2 N50 106.8(3) . . ?
N20 P2 N50 108.7(3) . . ?
P3 N2 P1 124.7(3) . . ?
P3 N2 Ag2 119.2(3) . . ?
P1 N2 Ag2 116.0(2) . . ?
N3 P3 N2 112.1(3) . . ?
N3 P3 N30 104.5(3) . . ?
N2 P3 N30 118.3(3) . . ?
N3 P3 N60 117.2(3) . . ?
N2 P3 N60 102.8(3) . . ?
N30 P3 N60 102.2(3) . . ?
P3 N3 P2 121.6(3) . . ?
P3 N3 Ag3 113.1(3) . . ?
P2 N3 Ag3 119.2(2) . . ?
C11 N10 P1 121.7(4) . . ?
N10 C11 C12 114.8(6) . . ?
C13 C12 C11 125.1(7) . . ?
C13 C12 Ag1 70.4(4) . . ?
C11 C12 Ag1 103.9(4) . . ?
C12 C13 Ag1 79.7(4) . . ?
C21 N20 P2 121.5(4) . . ?
N20 C21 C22 112.6(6) . . ?
C23 C22 C21 128.2(7) . . ?
C23 C22 Ag1 72.3(5) . . ?
C21 C22 Ag1 104.6(4) . . ?
C22 C23 Ag1 76.7(5) . . ?
C31 N30 P3 123.2(4) . . ?
N30 C31 C32 114.5(5) . . ?
C33 C32 C31 125.6(6) . . ?
C33 C32 Ag2 69.3(4) . 6_655 ?
C31 C32 Ag2 114.3(4) . 6_655 ?
C32 C33 Ag2 78.0(4) . 6_655 ?
C41 N40 P1 120.5(4) . . ?
N40 C41 C42 114.2(5) . . ?
C43 C42 C41 124.5(7) . . ?
C43 C42 Ag2 70.9(4) . . ?
C41 C42 Ag2 97.7(4) . . ?
C42 C43 Ag2 78.1(4) . . ?
C51 N50 P2 124.4(5) . . ?
N50 C51 C52 111.5(5) . . ?
C53 C52 C51 123.7(6) . . ?
C53 C52 Ag3 73.2(4) . 11_454 ?
C51 C52 Ag3 107.7(4) . 11_454 ?
C52 C53 Ag3 74.5(4) . 11_454 ?
C61 N60 P3 122.7(4) . . ?
N60 C61 C62 115.0(5) . . ?
C63 C62 C61 124.5(7) . . ?
C63 C62 Ag3 73.6(4) . . ?
C61 C62 Ag3 106.2(4) . . ?
C62 C63 Ag3 74.3(4) . . ?
O12 Cl1 O13 113.4(4) . . ?
O12 Cl1 O14 110.0(4) . . ?
O13 Cl1 O14 111.9(4) . . ?
O12 Cl1 O11 105.8(5) . . ?
O13 Cl1 O11 107.9(4) . . ?
O14 Cl1 O11 107.4(5) . . ?
Cl1 O11 Ag1 133.7(4) . . ?
O22 Cl2 O23 115.3(5) . . ?
O22 Cl2 O21 110.3(4) . . ?
O23 Cl2 O21 112.0(5) . . ?
O22 Cl2 O24 104.0(5) . . ?
O23 Cl2 O24 105.4(5) . . ?
O21 Cl2 O24 109.4(5) . . ?
O33 Cl3 O31 110.5(4) . . ?
O33 Cl3 O34 110.3(4) . . ?
O31 Cl3 O34 110.7(4) . . ?
O33 Cl3 O32 106.8(4) . . ?
O31 Cl3 O32 109.7(4) . . ?
O34 Cl3 O32 108.6(4) . . ?

loop_
_geom_bond_atom_site_label_1
_geom_bond_atom_site_label_2
_geom_bond_distance
_geom_bond_site_symmetry_2
_geom_bond_publ_flag
Ag1 N1 2.376(5) . ?
Ag1 C23 2.396(7) . ?
Ag1 C13 2.445(7) . ?
Ag1 C22 2.448(7) . ?
Ag1 O11 2.480(7) . ?
Ag1 C12 2.555(7) . ?
Ag2 N2 2.231(5) . ?
Ag2 C33 2.299(6) 6_654 ?
Ag2 C32 2.404(6) 6_654 ?
Ag2 C43 2.499(7) . ?
Ag2 C42 2.588(7) . ?
Ag3 N3 2.232(5) . ?
Ag3 C53 2.355(7) 3 ?
Ag3 C52 2.370(6) 3 ?
Ag3 C63 2.384(8) . ?
Ag3 C62 2.393(7) . ?
P1 N1 1.612(5) . ?
P1 N2 1.637(5) . ?
P1 N10 1.637(6) . ?
P1 N40 1.638(5) . ?
N1 P2 1.607(5) . ?
P2 N3 1.616(5) . ?
P2 N20 1.623(5) . ?
P2 N50 1.624(5) . ?
N2 P3 1.620(5) . ?
P3 N3 1.612(5) . ?
P3 N30 1.635(5) . ?
P3 N60 1.641(5) . ?
N10 C11 1.451(9) . ?
C11 C12 1.501(10) . ?
C12 C13 1.293(10) . ?
N20 C21 1.478(9) . ?
C21 C22 1.510(10) . ?
C22 C23 1.295(11) . ?
N30 C31 1.451(9) . ?
C31 C32 1.519(9) . ?
C32 C33 1.328(9) . ?
C32 Ag2 2.404(6) 6_655 ?
C33 Ag2 2.299(6) 6_655 ?
N40 C41 1.465(9) . ?
C41 C42 1.513(10) . ?
C42 C43 1.361(10) . ?
N50 C51 1.476(8) . ?
C51 C52 1.493(9) . ?
C52 C53 1.315(10) . ?
C52 Ag3 2.370(6) 11_454 ?
C53 Ag3 2.355(7) 11_454 ?
N60 C61 1.474(8) . ?
C61 C62 1.510(9) . ?
C62 C63 1.322(10) . ?
Cl1 O12 1.380(7) . ?
Cl1 O13 1.421(7) . ?
Cl1 O14 1.430(6) . ?
Cl1 O11 1.461(6) . ?
Cl2 O22 1.367(8) . ?
Cl2 O23 1.372(7) . ?
Cl2 O21 1.420(6) . ?
Cl2 O24 1.449(7) . ?
Cl3 O33 1.386(6) . ?
Cl3 O31 1.416(6) . ?
Cl3 O34 1.432(6) . ?
Cl3 O32 1.465(6) . ?

loop_
_geom_hbond_atom_site_label_D
_geom_hbond_atom_site_label_H
_geom_hbond_atom_site_label_A
_geom_hbond_distance_DH
_geom_hbond_distance_HA
_geom_hbond_distance_DA
_geom_hbond_angle_DHA
_geom_hbond_site_symmetry_A
N10 H10 O14 0.88 2.42 3.113(8) 136.2 14
N20 H20 O13 0.88 2.56 3.254(8) 136.2 3
N30 H30 O22 0.88 2.36 3.032(8) 133.5 6_655
N40 H40 O14 0.88 2.43 3.065(8) 129.7 .
N50 H50 O32 0.88 2.36 3.034(8) 133.0 .
N50 H50 O21 0.88 2.61 3.191(8) 124.2 .
N60 H60 O22 0.88 2.44 3.082(9) 129.9 .
